data_7011416
loop_
_publ_author_name
'Yeh, Chen-Yu'
'Chou, Chung-Hsien'
'Pan, Kun-Chih'
'Wang, Chih-Chieh'
'Lee, Gene-Hsiang'
'Su, Y. Oliver'
'Peng, Shie-Ming'

_publ_section_title
;
 Linear pentacobalt complexes: synthesis, structures, and physical
 properties of neutral and one-electron oxidation compounds
;
_journal_issue 13
_journal_name_full 'Journal of the Chemical Society, Dalton Transactions'
_journal_page_first 2670
_journal_paper_doi 10.1039/b111462j
_journal_year 2002
_chemical_formula_sum 'C62 H48.67 Cl4 Co5 N26 O0.33'
_chemical_formula_weight 1599.72
_chemical_name_systematic
; 
? 
;
_space_group_IT_number 148
_symmetry_cell_setting rhombohedral
_symmetry_space_group_name_Hall '-R 3'
_symmetry_space_group_name_H-M 'R -3 :H'
_atom_sites_solution_hydrogens geom
_atom_sites_solution_primary direct
_atom_sites_solution_secondary difmap
_audit_creation_method SHELXL-97
_cell_angle_alpha 90.00
_cell_angle_beta 90.00
_cell_angle_gamma 120.00
_cell_formula_units_Z 18
_cell_length_a 40.3422(11)
_cell_length_b 40.3422(11)
_cell_length_c 21.0202(6)
_cell_measurement_reflns_used 14423
_cell_measurement_temperature 150(1)
_cell_measurement_theta_max 27.50
_cell_measurement_theta_min 1.01
_cell_volume 29626.9(14)
_computing_cell_refinement 'Bruker SAINT'
_computing_data_collection 'Bruker SMART'
_computing_data_reduction 'Bruker SAINT'
_computing_molecular_graphics 'Bruker SHELXTL'
_computing_publication_material 'Bruker SHELXTL'
_computing_structure_refinement 'SHELXL-97 (Sheldrick, 1997)'
_computing_structure_solution 'SHELXS-97 (Sheldrick, 1990)'
_diffrn_ambient_temperature 150(1)
_diffrn_measured_fraction_theta_full 1.000
_diffrn_measured_fraction_theta_max 1.000
_diffrn_measurement_device_type 'CCD area detector'
_diffrn_measurement_method 'phi and omega scans'
_diffrn_radiation_monochromator graphite
_diffrn_radiation_source 'fine-focus sealed tube'
_diffrn_radiation_type MoK\a
_diffrn_radiation_wavelength 0.71073
_diffrn_reflns_av_R_equivalents 0.0498
_diffrn_reflns_av_sigmaI/netI 0.0374
_diffrn_reflns_limit_h_max 47
_diffrn_reflns_limit_h_min -52
_diffrn_reflns_limit_k_max 52
_diffrn_reflns_limit_k_min -50
_diffrn_reflns_limit_l_max 27
_diffrn_reflns_limit_l_min -27
_diffrn_reflns_number 89076
_diffrn_reflns_theta_full 27.50
_diffrn_reflns_theta_max 27.50
_diffrn_reflns_theta_min 1.01
_diffrn_standards_decay_% 0
_exptl_absorpt_coefficient_mu 1.460
_exptl_absorpt_correction_T_max 0.8621
_exptl_absorpt_correction_T_min 0.7419
_exptl_absorpt_correction_type multi-scan
_exptl_crystal_colour black
_exptl_crystal_density_diffrn 1.614
_exptl_crystal_density_meas ?
_exptl_crystal_density_method 'not measured'
_exptl_crystal_description rod
_exptl_crystal_F_000 14550
_exptl_crystal_size_max 0.48
_exptl_crystal_size_mid 0.12
_exptl_crystal_size_min 0.10
_refine_diff_density_max 2.181
_refine_diff_density_min -2.170
_refine_diff_density_rms 0.205
_refine_ls_extinction_coef 0.000066(11)
_refine_ls_extinction_expression Fc^*^=kFc[1+0.001xFc^2^\l^3^/sin(2\q)]^-1/4^
_refine_ls_extinction_method SHELXL
_refine_ls_goodness_of_fit_ref 1.054
_refine_ls_hydrogen_treatment mixed
_refine_ls_matrix_type full
_refine_ls_number_parameters 859
_refine_ls_number_reflns 15139
_refine_ls_number_restraints 6
_refine_ls_restrained_S_all 1.058
_refine_ls_R_factor_all 0.0792
_refine_ls_R_factor_gt 0.0537
_refine_ls_shift/su_max 0.011
_refine_ls_shift/su_mean 0.000
_refine_ls_structure_factor_coef Fsqd
_refine_ls_weighting_details 'calc w=1/[\s^2^(Fo^2^)+(0.1129P)^2^+158.3002P] where P=(Fo^2^+2Fc^2^)/3'
_refine_ls_weighting_scheme calc
_refine_ls_wR_factor_gt 0.1644
_refine_ls_wR_factor_ref 0.1861
_reflns_number_gt 10932
_reflns_number_total 15139
_reflns_threshold_expression >2sigma(I)
_cod_data_source_file b111462j.txt
_cod_data_source_block '[Co5(tpda)4(N3)2]'
_cod_depositor_comments
;
The following automatic conversions were performed:
'_symmetry_cell_setting' value 'Rhombohedral' changed to 'rhombohedral'
according to '/home/saulius/struct/CIF-dictionaries/cif_core.dic'
dictionary named 'cif_core.dic' version 2.4.1 from 2010-06-29.

Automatic conversion script
Id: cif_fix_enum 1527 2010-12-29 10:47:43Z saulius 

The following automatic conversions were performed:

'_exptl_crystal_density_meas' value 'not_measured' was changed to '?'
- the value is perceived as not measured.

Automatic conversion script
Id: cif_fix_values 3008 2015-01-20 13:52:24Z robertas 
;
_cod_original_sg_symbol_H-M R-3
_cod_database_code 7011416

loop_
_symmetry_equiv_pos_as_xyz
'x, y, z'
'-y, x-y, z'
'-x+y, -x, z'
'x+2/3, y+1/3, z+1/3'
'-y+2/3, x-y+1/3, z+1/3'
'-x+y+2/3, -x+1/3, z+1/3'
'x+1/3, y+2/3, z+2/3'
'-y+1/3, x-y+2/3, z+2/3'
'-x+y+1/3, -x+2/3, z+2/3'
'-x, -y, -z'
'y, -x+y, -z'
'x-y, x, -z'
'-x+2/3, -y+1/3, -z+1/3'
'y+2/3, -x+y+1/3, -z+1/3'
'x-y+2/3, x+1/3, -z+1/3'
'-x+1/3, -y+2/3, -z+2/3'
'y+1/3, -x+y+2/3, -z+2/3'
'x-y+1/3, x+2/3, -z+2/3'

loop_
_atom_site_label
_atom_site_type_symbol
_atom_site_fract_x
_atom_site_fract_y
_atom_site_fract_z
_atom_site_U_iso_or_equiv
_atom_site_adp_type
_atom_site_occupancy
_atom_site_symmetry_multiplicity
_atom_site_calc_flag
_atom_site_refinement_flags
_atom_site_disorder_assembly
_atom_site_disorder_group
Co1 Co 0.241067(16) 0.050090(15) 0.91744(3) 0.02040(14) Uani 1 1 d . . .
Co2 Co 0.290888(16) 0.110647(15) 0.91977(2) 0.01732(14) Uani 1 1 d . . .
Co3 Co 0.339967(15) 0.170201(14) 0.92309(2) 0.01549(13) Uani 1 1 d . . .
Co4 Co 0.389050(15) 0.229688(15) 0.92683(2) 0.01590(13) Uani 1 1 d . . .
Co5 Co 0.439688(16) 0.289980(15) 0.92985(3) 0.01744(14) Uani 1 1 d . . .
N1 N 0.27874(10) 0.03597(10) 0.88656(16) 0.0218(7) Uani 1 1 d . . .
N2 N 0.32583(10) 0.09230(9) 0.92954(16) 0.0196(7) Uani 1 1 d . . .
N3 N 0.37065(9) 0.15219(9) 0.96566(15) 0.0169(7) Uani 1 1 d . . .
N4 N 0.41123(10) 0.21496(9) 0.99437(16) 0.0182(7) Uani 1 1 d . . .
N5 N 0.44638(10) 0.27931(9) 1.01834(16) 0.0187(7) Uani 1 1 d . . .
N6 N 0.21059(10) 0.07284(10) 0.94925(17) 0.0235(7) Uani 1 1 d . . .
N7 N 0.25730(10) 0.13058(10) 0.91016(17) 0.0210(7) Uani 1 1 d . . .
N8 N 0.30925(10) 0.18785(10) 0.88021(16) 0.0191(7) Uani 1 1 d . . .
N9 N 0.36599(10) 0.24295(9) 0.85820(15) 0.0184(7) Uani 1 1 d . . .
N10 N 0.42671(10) 0.29279(9) 0.84041(16) 0.0201(7) Uani 1 1 d . . .
N11 N 0.23293(10) 0.06192(10) 0.83014(17) 0.0238(7) Uani 1 1 d . . .
N12 N 0.29570(10) 0.11036(10) 0.82931(16) 0.0213(7) Uani 1 1 d . . .
N13 N 0.35638(10) 0.16253(9) 0.84083(15) 0.0184(7) Uani 1 1 d . . .
N14 N 0.41442(10) 0.21509(9) 0.86520(16) 0.0186(7) Uani 1 1 d . . .
N15 N 0.47039(10) 0.26705(10) 0.90100(16) 0.0206(7) Uani 1 1 d . . .
N16 N 0.25603(10) 0.04659(10) 1.00491(16) 0.0213(7) Uani 1 1 d . . .
N17 N 0.28708(10) 0.11227(9) 1.01004(16) 0.0203(7) Uani 1 1 d . . .
N18 N 0.32317(9) 0.17807(9) 1.00484(15) 0.0171(6) Uani 1 1 d . . .
N19 N 0.36212(9) 0.24267(9) 0.98775(16) 0.0184(7) Uani 1 1 d . . .
N20 N 0.40272(10) 0.30531(10) 0.95901(16) 0.0200(7) Uani 1 1 d . . .
N21 N 0.19514(11) -0.00609(11) 0.92244(18) 0.0299(9) Uani 1 1 d . . .
N22 N 0.17563(11) -0.02860(11) 0.88403(19) 0.0292(8) Uani 1 1 d . . .
N23 N 0.15654(15) -0.05086(13) 0.8466(2) 0.0485(12) Uani 1 1 d . . .
N24 N 0.48534(11) 0.34622(10) 0.92710(18) 0.0253(8) Uani 1 1 d . . .
N25 N 0.51235(12) 0.36382(11) 0.95823(19) 0.0298(9) Uani 1 1 d . . .
N26 N 0.54014(15) 0.38241(15) 0.9880(3) 0.0579(15) Uani 1 1 d . . .
C1 C 0.26777(14) 0.00457(12) 0.8502(2) 0.0272(9) Uani 1 1 d . . .
H1A H 0.2414 -0.0108 0.8400 0.033 Uiso 1 1 calc R . .
C2 C 0.29266(15) -0.00635(13) 0.8271(2) 0.0323(11) Uani 1 1 d . . .
H2A H 0.2837 -0.0288 0.8021 0.039 Uiso 1 1 calc R . .
C3 C 0.33144(15) 0.01648(14) 0.8413(2) 0.0306(10) Uani 1 1 d . . .
H3A H 0.3494 0.0096 0.8261 0.037 Uiso 1 1 calc R . .
C4 C 0.34371(13) 0.04898(12) 0.8776(2) 0.0246(9) Uani 1 1 d . . .
H4A H 0.3701 0.0645 0.8877 0.030 Uiso 1 1 calc R . .
C5 C 0.31690(12) 0.05908(11) 0.89958(18) 0.0201(8) Uani 1 1 d . . .
C6 C 0.35868(12) 0.11412(11) 0.96413(18) 0.0190(8) Uani 1 1 d . . .
C7 C 0.37732(12) 0.09942(12) 1.0013(2) 0.0227(8) Uani 1 1 d . . .
H7A H 0.3680 0.0727 1.0034 0.027 Uiso 1 1 calc R . .
C8 C 0.40965(12) 0.12513(12) 1.03462(19) 0.0224(8) Uani 1 1 d . . .
H8A H 0.4229 0.1157 1.0594 0.027 Uiso 1 1 calc R . .
C9 C 0.42318(12) 0.16388(12) 1.03298(19) 0.0213(8) Uani 1 1 d . . .
H9A H 0.4462 0.1812 1.0542 0.026 Uiso 1 1 calc R . .
C10 C 0.40236(11) 0.17736(11) 0.99939(18) 0.0185(8) Uani 1 1 d . . .
C11 C 0.43245(11) 0.24236(11) 1.03847(18) 0.0167(7) Uani 1 1 d . . .
C12 C 0.43876(12) 0.23555(12) 1.1021(2) 0.0232(9) Uani 1 1 d . . .
H12A H 0.4294 0.2100 1.1163 0.028 Uiso 1 1 calc R . .
C13 C 0.45819(13) 0.26544(13) 1.1435(2) 0.0253(9) Uani 1 1 d . . .
H13A H 0.4628 0.2608 1.1860 0.030 Uiso 1 1 calc R . .
C14 C 0.47111(13) 0.30276(13) 1.1226(2) 0.0280(9) Uani 1 1 d . . .
H14A H 0.4845 0.3239 1.1505 0.034 Uiso 1 1 calc R . .
C15 C 0.46408(13) 0.30808(12) 1.0610(2) 0.0243(9) Uani 1 1 d . . .
H15A H 0.4721 0.3334 1.0473 0.029 Uiso 1 1 calc R . .
C16 C 0.17921(13) 0.05207(13) 0.9861(2) 0.0312(10) Uani 1 1 d . . .
H16A H 0.1715 0.0261 0.9943 0.037 Uiso 1 1 calc R . .
C17 C 0.15817(15) 0.06665(15) 1.0119(3) 0.0410(12) Uani 1 1 d . . .
H17A H 0.1361 0.0510 1.0367 0.049 Uiso 1 1 calc R . .
C18 C 0.16976(15) 0.10473(15) 1.0011(3) 0.0410(12) Uani 1 1 d . . .
H18A H 0.1559 0.1157 1.0193 0.049 Uiso 1 1 calc R . .
C19 C 0.20143(14) 0.12667(14) 0.9638(2) 0.0325(10) Uani 1 1 d . . .
H19A H 0.2090 0.1526 0.9550 0.039 Uiso 1 1 calc R . .
C20 C 0.22241(12) 0.11048(12) 0.9388(2) 0.0233(8) Uani 1 1 d . . .
C21 C 0.27048(12) 0.16439(11) 0.87766(19) 0.0204(8) Uani 1 1 d . . .
C22 C 0.24800(13) 0.17375(13) 0.8397(2) 0.0279(9) Uani 1 1 d . . .
H22A H 0.2211 0.1572 0.8369 0.033 Uiso 1 1 calc R . .
C23 C 0.26618(13) 0.20809(13) 0.8059(2) 0.0275(9) Uani 1 1 d . . .
H23A H 0.2514 0.2148 0.7793 0.033 Uiso 1 1 calc R . .
C24 C 0.30534(13) 0.23255(12) 0.8104(2) 0.0236(9) Uani 1 1 d . . .
H24A H 0.3172 0.2563 0.7884 0.028 Uiso 1 1 calc R . .
C25 C 0.32711(12) 0.22181(11) 0.84768(18) 0.0184(8) Uani 1 1 d . . .
C26 C 0.39155(12) 0.26918(11) 0.81582(19) 0.0192(8) Uani 1 1 d . . .
C27 C 0.38461(13) 0.27072(13) 0.7503(2) 0.0259(9) Uani 1 1 d . . .
H27A H 0.3599 0.2544 0.7332 0.031 Uiso 1 1 calc R . .
C28 C 0.41374(14) 0.29596(13) 0.7116(2) 0.0307(10) Uani 1 1 d . . .
H28A H 0.4091 0.2975 0.6677 0.037 Uiso 1 1 calc R . .
C29 C 0.44971(14) 0.31912(14) 0.7366(2) 0.0333(11) Uani 1 1 d . . .
H29A H 0.4703 0.3364 0.7103 0.040 Uiso 1 1 calc R . .
C30 C 0.45516(13) 0.31664(12) 0.8001(2) 0.0257(9) Uani 1 1 d . . .
H30A H 0.4801 0.3324 0.8170 0.031 Uiso 1 1 calc R . .
C31 C 0.19725(13) 0.04366(13) 0.8042(2) 0.0308(10) Uani 1 1 d . . .
H31A H 0.1769 0.0241 0.8282 0.037 Uiso 1 1 calc R . .
C32 C 0.18938(15) 0.05220(15) 0.7450(3) 0.0397(12) Uani 1 1 d . . .
H32A H 0.1643 0.0384 0.7278 0.048 Uiso 1 1 calc R . .
C33 C 0.21870(15) 0.08133(15) 0.7108(2) 0.0360(11) Uani 1 1 d . . .
H33A H 0.2139 0.0879 0.6698 0.043 Uiso 1 1 calc R . .
C34 C 0.25472(14) 0.10067(13) 0.7362(2) 0.0291(10) Uani 1 1 d . . .
H34A H 0.2749 0.1209 0.7129 0.035 Uiso 1 1 calc R . .
C35 C 0.26211(12) 0.09085(12) 0.7965(2) 0.0225(8) Uani 1 1 d . . .
C36 C 0.33063(12) 0.13386(11) 0.80180(19) 0.0203(8) Uani 1 1 d . . .
C37 C 0.34214(13) 0.12948(12) 0.74126(19) 0.0238(9) Uani 1 1 d . . .
H37A H 0.3248 0.1095 0.7140 0.029 Uiso 1 1 calc R . .
C38 C 0.37926(13) 0.15461(13) 0.7214(2) 0.0259(9) Uani 1 1 d . . .
H38A H 0.3872 0.1519 0.6801 0.031 Uiso 1 1 calc R . .
C39 C 0.40489(13) 0.18356(12) 0.7611(2) 0.0235(9) Uani 1 1 d . . .
H39A H 0.4302 0.2008 0.7471 0.028 Uiso 1 1 calc R . .
C40 C 0.39296(12) 0.18697(11) 0.82190(19) 0.0195(8) Uani 1 1 d . . .
C41 C 0.45345(12) 0.23303(11) 0.86915(19) 0.0199(8) Uani 1 1 d . . .
C42 C 0.47551(13) 0.21724(13) 0.8475(2) 0.0286(9) Uani 1 1 d . . .
H42A H 0.4636 0.1934 0.8258 0.034 Uiso 1 1 calc R . .
C43 C 0.51453(15) 0.23655(15) 0.8579(3) 0.0405(13) Uani 1 1 d . . .
H43A H 0.5298 0.2266 0.8417 0.049 Uiso 1 1 calc R . .
C44 C 0.53143(14) 0.27066(15) 0.8921(3) 0.0394(12) Uani 1 1 d . . .
H44A H 0.5581 0.2839 0.9010 0.047 Uiso 1 1 calc R . .
C45 C 0.50848(13) 0.28455(13) 0.9128(2) 0.0279(9) Uani 1 1 d . . .
H45A H 0.5199 0.3077 0.9366 0.034 Uiso 1 1 calc R . .
C46 C 0.24905(13) 0.01242(12) 1.0281(2) 0.0267(9) Uani 1 1 d . . .
H46A H 0.2358 -0.0095 1.0018 0.032 Uiso 1 1 calc R . .
C47 C 0.26000(14) 0.00789(13) 1.0872(2) 0.0304(10) Uani 1 1 d . . .
H47A H 0.2554 -0.0164 1.1012 0.036 Uiso 1 1 calc R . .
C48 C 0.27819(13) 0.03996(13) 1.1267(2) 0.0292(10) Uani 1 1 d . . .
H48A H 0.2848 0.0374 1.1690 0.035 Uiso 1 1 calc R . .
C49 C 0.28639(13) 0.07502(13) 1.1039(2) 0.0263(9) Uani 1 1 d . . .
H49A H 0.2991 0.0970 1.1303 0.032 Uiso 1 1 calc R . .
C50 C 0.27601(12) 0.07869(11) 1.04137(19) 0.0202(8) Uani 1 1 d . . .
C51 C 0.29847(11) 0.14682(11) 1.03984(19) 0.0190(8) Uani 1 1 d . . .
C52 C 0.28515(13) 0.15145(12) 1.0980(2) 0.0266(9) Uani 1 1 d . . .
H52A H 0.2674 0.1298 1.1218 0.032 Uiso 1 1 calc R . .
C53 C 0.29815(13) 0.18832(13) 1.1212(2) 0.0278(10) Uani 1 1 d . . .
H53A H 0.2893 0.1919 1.1611 0.033 Uiso 1 1 calc R . .
C54 C 0.32388(13) 0.21964(12) 1.0862(2) 0.0237(9) Uani 1 1 d . . .
H54A H 0.3335 0.2447 1.1026 0.028 Uiso 1 1 calc R . .
C55 C 0.33573(11) 0.21432(11) 1.02666(18) 0.0182(8) Uani 1 1 d . . .
C56 C 0.36911(12) 0.27934(11) 0.98690(19) 0.0197(8) Uani 1 1 d . . .
C57 C 0.34338(13) 0.29135(13) 1.0080(2) 0.0249(9) Uani 1 1 d . . .
H57A H 0.3198 0.2734 1.0273 0.030 Uiso 1 1 calc R . .
C58 C 0.35237(14) 0.32859(14) 1.0007(2) 0.0297(10) Uani 1 1 d . . .
H58A H 0.3350 0.3365 1.0147 0.036 Uiso 1 1 calc R . .
C59 C 0.38687(14) 0.35492(13) 0.9728(2) 0.0293(10) Uani 1 1 d . . .
H59A H 0.3938 0.3810 0.9683 0.035 Uiso 1 1 calc R . .
C60 C 0.41061(13) 0.34185(12) 0.9518(2) 0.0250(9) Uani 1 1 d . . .
H60A H 0.4338 0.3595 0.9312 0.030 Uiso 1 1 calc R . .
C61 C -0.0594(4) -0.1027(4) 0.6422(8) 0.185(7) Uiso 1 1 d D . .
H61A H -0.0643 -0.0930 0.6824 0.222 Uiso 1 1 calc R . .
H61B H -0.0455 -0.1165 0.6522 0.222 Uiso 1 1 calc R . .
Cl1 Cl -0.10328(17) -0.13347(16) 0.6025(3) 0.203(2) Uiso 1 1 d D . .
Cl2 Cl -0.0338(3) -0.0663(3) 0.5919(4) 0.303(4) Uiso 1 1 d D . .
C62 C 0.0756(6) -0.0444(6) 0.8053(7) 0.096(6) Uiso 0.50 1 d PD A 1
H62A H 0.0814 -0.0636 0.8233 0.115 Uiso 0.50 1 calc PR A 1
H62B H 0.0474 -0.0564 0.8079 0.115 Uiso 0.50 1 calc PR A 1
Cl3 Cl 0.0824(3) -0.0464(3) 0.7331(5) 0.176(3) Uiso 0.50 1 d PD A 1
Cl4 Cl 0.0903(5) -0.0117(5) 0.8616(9) 0.316(8) Uiso 0.50 1 d PD A 1
C62' C 0.1072(8) 0.0427(6) 0.8475(11) 0.135(9) Uiso 0.50 1 d PD B 2
H62C H 0.0839 0.0353 0.8729 0.162 Uiso 0.50 1 calc PR B 2
H62D H 0.1264 0.0429 0.8772 0.162 Uiso 0.50 1 calc PR B 2
Cl3' Cl 0.1234(5) 0.0863(5) 0.8254(8) 0.306(8) Uiso 0.50 1 d PD B 2
Cl4' Cl 0.0958(5) 0.0058(5) 0.7941(9) 0.293(7) Uiso 0.50 1 d PD B 2
O1 O 0.0000 0.0000 0.7784(15) 0.307(15) Uiso 1 3 d S . .
H1 H -0.0122 -0.0270 0.7627 0.461 Uiso 0.67 1 d PR . .

loop_
_atom_site_aniso_label
_atom_site_aniso_U_11
_atom_site_aniso_U_22
_atom_site_aniso_U_33
_atom_site_aniso_U_23
_atom_site_aniso_U_13
_atom_site_aniso_U_12
Co1 0.0231(3) 0.0146(3) 0.0197(3) -0.0006(2) 0.0005(2) 0.0066(2)
Co2 0.0198(3) 0.0134(3) 0.0172(3) -0.00037(19) 0.0015(2) 0.0071(2)
Co3 0.0183(3) 0.0135(3) 0.0149(3) 0.00048(19) 0.00202(19) 0.0082(2)
Co4 0.0184(3) 0.0134(3) 0.0163(3) 0.00126(19) 0.00275(19) 0.0082(2)
Co5 0.0192(3) 0.0137(3) 0.0194(3) 0.0020(2) 0.0029(2) 0.0082(2)
N1 0.0287(19) 0.0138(16) 0.0196(16) -0.0003(13) -0.0002(14) 0.0081(15)
N2 0.0232(18) 0.0150(16) 0.0192(16) 0.0003(13) 0.0011(13) 0.0085(14)
N3 0.0206(17) 0.0135(15) 0.0158(15) 0.0015(12) 0.0030(12) 0.0080(14)
N4 0.0206(17) 0.0141(16) 0.0191(16) 0.0019(12) 0.0023(13) 0.0081(14)
N5 0.0203(17) 0.0150(16) 0.0205(16) 0.0015(13) 0.0029(13) 0.0085(14)
N6 0.0197(17) 0.0182(17) 0.0266(18) -0.0020(14) -0.0006(14) 0.0051(15)
N7 0.0206(17) 0.0157(16) 0.0255(18) -0.0004(13) 0.0021(14) 0.0081(14)
N8 0.0206(17) 0.0168(16) 0.0202(16) 0.0002(13) 0.0025(13) 0.0097(14)
N9 0.0218(17) 0.0163(16) 0.0168(15) 0.0007(12) 0.0017(13) 0.0092(14)
N10 0.0248(18) 0.0150(16) 0.0208(16) 0.0035(13) 0.0051(14) 0.0102(14)
N11 0.0266(19) 0.0174(17) 0.0243(18) -0.0020(14) -0.0031(14) 0.0085(15)
N12 0.0261(18) 0.0173(17) 0.0193(16) -0.0003(13) -0.0007(14) 0.0100(15)
N13 0.0231(17) 0.0160(16) 0.0163(15) 0.0019(12) 0.0036(13) 0.0099(14)
N14 0.0203(17) 0.0149(16) 0.0213(16) 0.0023(13) 0.0038(13) 0.0094(14)
N15 0.0228(18) 0.0182(17) 0.0214(17) 0.0033(13) 0.0049(13) 0.0107(15)
N16 0.0223(18) 0.0156(16) 0.0221(17) 0.0009(13) 0.0020(14) 0.0067(14)
N17 0.0219(17) 0.0158(16) 0.0194(16) -0.0006(13) 0.0027(13) 0.0066(14)
N18 0.0164(16) 0.0155(16) 0.0171(15) -0.0016(12) 0.0019(12) 0.0063(13)
N19 0.0188(16) 0.0160(16) 0.0200(16) -0.0001(13) 0.0021(13) 0.0085(14)
N20 0.0226(18) 0.0175(17) 0.0216(17) -0.0010(13) -0.0003(13) 0.0113(14)
N21 0.033(2) 0.0192(18) 0.0271(19) -0.0002(15) -0.0007(16) 0.0049(16)
N22 0.032(2) 0.0213(19) 0.033(2) 0.0013(16) 0.0005(17) 0.0124(17)
N23 0.059(3) 0.030(2) 0.048(3) -0.015(2) -0.023(2) 0.016(2)
N24 0.0256(19) 0.0176(17) 0.0295(19) 0.0060(15) 0.0057(16) 0.0084(16)
N25 0.032(2) 0.0206(19) 0.031(2) 0.0060(16) 0.0016(17) 0.0093(17)
N26 0.049(3) 0.043(3) 0.056(3) 0.007(2) -0.021(3) 0.003(2)
C1 0.038(3) 0.018(2) 0.023(2) -0.0010(16) -0.0021(18) 0.0125(19)
C2 0.050(3) 0.023(2) 0.026(2) -0.0064(18) -0.001(2) 0.020(2)
C3 0.047(3) 0.031(2) 0.025(2) -0.0016(18) 0.000(2) 0.027(2)
C4 0.033(2) 0.023(2) 0.022(2) 0.0012(16) 0.0013(17) 0.0180(19)
C5 0.029(2) 0.0152(18) 0.0161(18) 0.0030(14) 0.0012(16) 0.0115(17)
C6 0.022(2) 0.0179(19) 0.0176(18) 0.0018(15) 0.0040(15) 0.0105(17)
C7 0.029(2) 0.018(2) 0.023(2) 0.0028(16) 0.0030(17) 0.0132(18)
C8 0.029(2) 0.025(2) 0.0200(19) 0.0032(16) -0.0004(16) 0.0187(19)
C9 0.023(2) 0.021(2) 0.0206(19) -0.0010(16) -0.0001(16) 0.0126(17)
C10 0.021(2) 0.0179(19) 0.0183(18) 0.0025(14) 0.0052(15) 0.0109(16)
C11 0.0152(18) 0.0148(18) 0.0199(18) 0.0018(14) 0.0035(14) 0.0074(15)
C12 0.027(2) 0.020(2) 0.023(2) 0.0034(16) 0.0026(16) 0.0123(18)
C13 0.029(2) 0.027(2) 0.0187(19) -0.0018(16) -0.0003(17) 0.0128(19)
C14 0.030(2) 0.024(2) 0.024(2) -0.0061(17) -0.0012(18) 0.0088(19)
C15 0.028(2) 0.0154(19) 0.026(2) -0.0022(16) 0.0028(17) 0.0083(17)
C16 0.025(2) 0.020(2) 0.040(3) -0.0001(19) 0.0052(19) 0.0042(19)
C17 0.028(3) 0.035(3) 0.053(3) 0.004(2) 0.016(2) 0.010(2)
C18 0.032(3) 0.036(3) 0.057(3) 0.001(2) 0.014(2) 0.018(2)
C19 0.028(2) 0.024(2) 0.046(3) 0.000(2) 0.006(2) 0.013(2)
C20 0.021(2) 0.020(2) 0.026(2) -0.0012(16) -0.0002(16) 0.0076(17)
C21 0.022(2) 0.0170(19) 0.0223(19) -0.0037(15) 0.0018(16) 0.0096(17)
C22 0.023(2) 0.024(2) 0.035(2) -0.0032(18) -0.0042(18) 0.0113(19)
C23 0.029(2) 0.027(2) 0.030(2) -0.0012(18) -0.0034(18) 0.016(2)
C24 0.028(2) 0.021(2) 0.025(2) 0.0014(16) -0.0004(17) 0.0143(18)
C25 0.023(2) 0.0178(19) 0.0176(18) -0.0018(15) 0.0023(15) 0.0125(17)
C26 0.023(2) 0.0150(18) 0.0216(19) -0.0005(15) 0.0023(16) 0.0113(16)
C27 0.030(2) 0.024(2) 0.022(2) 0.0004(17) 0.0007(17) 0.0129(19)
C28 0.039(3) 0.029(2) 0.023(2) 0.0074(18) 0.0070(19) 0.017(2)
C29 0.034(3) 0.029(2) 0.029(2) 0.0094(19) 0.0079(19) 0.010(2)
C30 0.027(2) 0.022(2) 0.027(2) 0.0086(17) 0.0077(17) 0.0103(18)
C31 0.026(2) 0.025(2) 0.034(2) 0.0005(19) -0.0041(19) 0.0072(19)
C32 0.032(3) 0.039(3) 0.039(3) 0.003(2) -0.012(2) 0.010(2)
C33 0.040(3) 0.041(3) 0.030(2) 0.004(2) -0.008(2) 0.021(2)
C34 0.032(2) 0.027(2) 0.028(2) 0.0025(18) -0.0005(18) 0.014(2)
C35 0.027(2) 0.0170(19) 0.023(2) -0.0026(15) 0.0006(16) 0.0103(17)
C36 0.026(2) 0.0173(19) 0.0194(19) 0.0001(15) -0.0006(16) 0.0125(17)
C37 0.033(2) 0.021(2) 0.0182(19) -0.0034(16) -0.0012(17) 0.0147(19)
C38 0.036(2) 0.029(2) 0.0179(19) 0.0003(17) 0.0055(17) 0.021(2)
C39 0.028(2) 0.025(2) 0.021(2) 0.0025(16) 0.0064(16) 0.0152(19)
C40 0.022(2) 0.0167(19) 0.0225(19) 0.0031(15) 0.0031(15) 0.0118(17)
C41 0.021(2) 0.0159(19) 0.0213(19) 0.0038(15) 0.0048(15) 0.0085(16)
C42 0.028(2) 0.027(2) 0.034(2) -0.0022(19) 0.0041(19) 0.016(2)
C43 0.029(3) 0.037(3) 0.063(4) -0.011(2) 0.003(2) 0.021(2)
C44 0.024(2) 0.037(3) 0.057(3) -0.010(2) 0.000(2) 0.015(2)
C45 0.023(2) 0.023(2) 0.038(2) -0.0023(18) 0.0015(18) 0.0110(19)
C46 0.029(2) 0.016(2) 0.030(2) 0.0018(17) 0.0039(18) 0.0080(18)
C47 0.036(3) 0.021(2) 0.032(2) 0.0056(18) 0.003(2) 0.012(2)
C48 0.031(2) 0.027(2) 0.026(2) 0.0051(18) 0.0005(18) 0.012(2)
C49 0.029(2) 0.025(2) 0.022(2) -0.0018(17) -0.0003(17) 0.0116(19)
C50 0.019(2) 0.0167(19) 0.023(2) 0.0015(15) 0.0041(15) 0.0078(16)
C51 0.0190(19) 0.0166(19) 0.0196(19) 0.0020(15) 0.0022(15) 0.0075(16)
C52 0.028(2) 0.019(2) 0.024(2) 0.0011(16) 0.0104(17) 0.0052(18)
C53 0.031(2) 0.025(2) 0.023(2) -0.0021(17) 0.0088(18) 0.0105(19)
C54 0.030(2) 0.018(2) 0.021(2) -0.0040(16) 0.0015(17) 0.0103(18)
C55 0.0191(19) 0.0160(19) 0.0195(19) 0.0011(15) -0.0009(15) 0.0088(16)
C56 0.023(2) 0.0179(19) 0.0185(18) -0.0022(15) -0.0021(15) 0.0110(17)
C57 0.026(2) 0.025(2) 0.026(2) 0.0028(17) 0.0030(17) 0.0145(19)
C58 0.039(3) 0.030(2) 0.032(2) 0.0021(19) 0.006(2) 0.026(2)
C59 0.035(3) 0.018(2) 0.038(3) 0.0024(18) 0.004(2) 0.016(2)
C60 0.029(2) 0.017(2) 0.026(2) 0.0013(16) 0.0013(17) 0.0097(18)

loop_
_atom_type_symbol
_atom_type_description
_atom_type_scat_dispersion_real
_atom_type_scat_dispersion_imag
_atom_type_scat_source
C C 0.0033 0.0016 'International Tables Vol C Tables 4.2.6.8 and 6.1.1.4'
H H 0.0000 0.0000 'International Tables Vol C Tables 4.2.6.8 and 6.1.1.4'
N N 0.0061 0.0033 'International Tables Vol C Tables 4.2.6.8 and 6.1.1.4'
O O 0.0106 0.0060 'International Tables Vol C Tables 4.2.6.8 and 6.1.1.4'
Cl Cl 0.1484 0.1585 'International Tables Vol C Tables 4.2.6.8 and 6.1.1.4'
Co Co 0.3494 0.9721 'International Tables Vol C Tables 4.2.6.8 and 6.1.1.4'

loop_
_geom_angle_atom_site_label_1
_geom_angle_atom_site_label_2
_geom_angle_atom_site_label_3
_geom_angle
_geom_angle_site_symmetry_1
_geom_angle_site_symmetry_3
_geom_angle_publ_flag
N16 Co1 N11 170.93(15) . . ?
N16 Co1 N1 88.77(15) . . ?
N11 Co1 N1 90.53(15) . . ?
N16 Co1 N6 90.09(15) . . ?
N11 Co1 N6 89.13(15) . . ?
N1 Co1 N6 170.63(15) . . ?
N16 Co1 N21 90.73(15) . . ?
N11 Co1 N21 98.34(15) . . ?
N1 Co1 N21 95.51(15) . . ?
N6 Co1 N21 93.80(16) . . ?
N16 Co1 Co2 85.30(10) . . ?
N11 Co1 Co2 85.63(11) . . ?
N1 Co1 Co2 85.55(10) . . ?
N6 Co1 Co2 85.09(10) . . ?
N21 Co1 Co2 175.87(11) . . ?
N7 Co2 N2 178.19(15) . . ?
N7 Co2 N17 90.26(15) . . ?
N2 Co2 N17 89.66(15) . . ?
N7 Co2 N12 89.59(15) . . ?
N2 Co2 N12 90.45(15) . . ?
N17 Co2 N12 178.55(17) . . ?
N7 Co2 Co3 89.09(11) . . ?
N2 Co2 Co3 89.10(10) . . ?
N17 Co2 Co3 88.59(10) . . ?
N12 Co2 Co3 89.97(11) . . ?
N7 Co2 Co1 91.05(11) . . ?
N2 Co2 Co1 90.76(10) . . ?
N17 Co2 Co1 90.88(10) . . ?
N12 Co2 Co1 90.57(11) . . ?
Co3 Co2 Co1 179.44(4) . . ?
N18 Co3 N13 179.32(15) . . ?
N18 Co3 N8 90.69(14) . . ?
N13 Co3 N8 88.62(14) . . ?
N18 Co3 N3 89.60(14) . . ?
N13 Co3 N3 91.08(14) . . ?
N8 Co3 N3 179.58(14) . . ?
N18 Co3 Co4 89.28(10) . . ?
N13 Co3 Co4 90.75(10) . . ?
N8 Co3 Co4 90.46(10) . . ?
N3 Co3 Co4 89.84(10) . . ?
N18 Co3 Co2 90.54(10) . . ?
N13 Co3 Co2 89.44(10) . . ?
N8 Co3 Co2 89.70(10) . . ?
N3 Co3 Co2 90.00(10) . . ?
Co4 Co3 Co2 179.76(4) . . ?
N19 Co4 N14 178.04(15) . . ?
N19 Co4 N4 90.35(14) . . ?
N14 Co4 N4 90.09(14) . . ?
N19 Co4 N9 90.34(14) . . ?
N14 Co4 N9 89.17(14) . . ?
N4 Co4 N9 178.34(14) . . ?
N19 Co4 Co3 89.89(10) . . ?
N14 Co4 Co3 88.20(10) . . ?
N4 Co4 Co3 89.62(10) . . ?
N9 Co4 Co3 88.86(10) . . ?
N19 Co4 Co5 91.03(10) . . ?
N14 Co4 Co5 90.88(10) . . ?
N4 Co4 Co5 90.11(10) . . ?
N9 Co4 Co5 91.39(10) . . ?
Co3 Co4 Co5 179.05(3) . . ?
N5 Co5 N10 171.51(14) . . ?
N5 Co5 N15 90.07(14) . . ?
N10 Co5 N15 88.91(14) . . ?
N5 Co5 N20 89.00(14) . . ?
N10 Co5 N20 90.80(14) . . ?
N15 Co5 N20 171.77(14) . . ?
N5 Co5 N24 96.97(14) . . ?
N10 Co5 N24 91.51(14) . . ?
N15 Co5 N24 94.67(15) . . ?
N20 Co5 N24 93.56(14) . . ?
N5 Co5 Co4 86.56(10) . . ?
N10 Co5 Co4 84.96(10) . . ?
N15 Co5 Co4 85.90(10) . . ?
N20 Co5 Co4 85.88(10) . . ?
N24 Co5 Co4 176.41(11) . . ?
C1 N1 C5 118.7(4) . . ?
C1 N1 Co1 121.1(3) . . ?
C5 N1 Co1 120.1(3) . . ?
C5 N2 C6 124.9(4) . . ?
C5 N2 Co2 116.9(3) . . ?
C6 N2 Co2 118.2(3) . . ?
C6 N3 C10 121.5(3) . . ?
C6 N3 Co3 118.6(3) . . ?
C10 N3 Co3 119.8(3) . . ?
C11 N4 C10 123.5(3) . . ?
C11 N4 Co4 116.8(3) . . ?
C10 N4 Co4 119.5(3) . . ?
C15 N5 C11 118.8(3) . . ?
C15 N5 Co5 120.9(3) . . ?
C11 N5 Co5 120.4(3) . . ?
C16 N6 C20 118.6(4) . . ?
C16 N6 Co1 120.6(3) . . ?
C20 N6 Co1 120.6(3) . . ?
C20 N7 C21 125.6(4) . . ?
C20 N7 Co2 116.3(3) . . ?
C21 N7 Co2 118.0(3) . . ?
C21 N8 C25 121.4(4) . . ?
C21 N8 Co3 119.1(3) . . ?
C25 N8 Co3 119.2(3) . . ?
C26 N9 C25 123.8(3) . . ?
C26 N9 Co4 114.7(3) . . ?
C25 N9 Co4 120.4(3) . . ?
C26 N10 C30 118.4(4) . . ?
C26 N10 Co5 122.6(3) . . ?
C30 N10 Co5 118.7(3) . . ?
C31 N11 C35 118.7(4) . . ?
C31 N11 Co1 120.2(3) . . ?
C35 N11 Co1 120.8(3) . . ?
C35 N12 C36 124.4(4) . . ?
C35 N12 Co2 115.5(3) . . ?
C36 N12 Co2 119.2(3) . . ?
C40 N13 C36 121.6(3) . . ?
C40 N13 Co3 118.7(3) . . ?
C36 N13 Co3 119.6(3) . . ?
C41 N14 C40 124.2(3) . . ?
C41 N14 Co4 116.5(3) . . ?
C40 N14 Co4 119.3(3) . . ?
C45 N15 C41 118.8(4) . . ?
C45 N15 Co5 120.9(3) . . ?
C41 N15 Co5 120.4(3) . . ?
C46 N16 C50 119.1(4) . . ?
C46 N16 Co1 119.8(3) . . ?
C50 N16 Co1 120.9(3) . . ?
C50 N17 C51 124.2(3) . . ?
C50 N17 Co2 116.0(3) . . ?
C51 N17 Co2 119.6(3) . . ?
C55 N18 C51 121.1(3) . . ?
C55 N18 Co3 120.1(3) . . ?
C51 N18 Co3 118.8(3) . . ?
C56 N19 C55 124.4(3) . . ?
C56 N19 Co4 116.8(3) . . ?
C55 N19 Co4 118.6(3) . . ?
C60 N20 C56 119.2(4) . . ?
C60 N20 Co5 120.2(3) . . ?
C56 N20 Co5 120.6(3) . . ?
N22 N21 Co1 133.7(3) . . ?
N23 N22 N21 179.5(6) . . ?
N25 N24 Co5 134.2(3) . . ?
N24 N25 N26 177.8(6) . . ?
N1 C1 C2 123.6(4) . . ?
C1 C2 C3 118.1(4) . . ?
C4 C3 C2 119.9(4) . . ?
C3 C4 C5 119.6(4) . . ?
N2 C5 N1 114.7(4) . . ?
N2 C5 C4 125.0(4) . . ?
N1 C5 C4 120.0(4) . . ?
N3 C6 N2 114.8(3) . . ?
N3 C6 C7 120.0(4) . . ?
N2 C6 C7 124.8(4) . . ?
C8 C7 C6 117.9(4) . . ?
C9 C8 C7 121.9(4) . . ?
C8 C9 C10 118.7(4) . . ?
N3 C10 N4 114.2(3) . . ?
N3 C10 C9 119.6(4) . . ?
N4 C10 C9 126.2(4) . . ?
N4 C11 N5 114.9(3) . . ?
N4 C11 C12 125.8(4) . . ?
N5 C11 C12 119.2(4) . . ?
C13 C12 C11 120.6(4) . . ?
C12 C13 C14 119.3(4) . . ?
C15 C14 C13 118.3(4) . . ?
N5 C15 C14 123.8(4) . . ?
N6 C16 C17 123.4(4) . . ?
C16 C17 C18 118.5(5) . . ?
C19 C18 C17 119.8(5) . . ?
C18 C19 C20 119.6(4) . . ?
N6 C20 N7 114.6(4) . . ?
N6 C20 C19 120.1(4) . . ?
N7 C20 C19 124.8(4) . . ?
N8 C21 N7 114.2(4) . . ?
N8 C21 C22 120.6(4) . . ?
N7 C21 C22 124.9(4) . . ?
C21 C22 C23 118.1(4) . . ?
C24 C23 C22 121.2(4) . . ?
C23 C24 C25 119.1(4) . . ?
N8 C25 N9 113.9(3) . . ?
N8 C25 C24 119.5(4) . . ?
N9 C25 C24 126.5(4) . . ?
N10 C26 N9 114.4(4) . . ?
N10 C26 C27 120.1(4) . . ?
N9 C26 C27 125.3(4) . . ?
C28 C27 C26 119.7(4) . . ?
C27 C28 C29 119.8(4) . . ?
C30 C29 C28 118.5(4) . . ?
N10 C30 C29 123.4(4) . . ?
N11 C31 C32 122.9(5) . . ?
C31 C32 C33 118.6(5) . . ?
C34 C33 C32 119.7(5) . . ?
C33 C34 C35 120.5(4) . . ?
N12 C35 N11 114.4(4) . . ?
N12 C35 C34 125.7(4) . . ?
N11 C35 C34 119.6(4) . . ?
N12 C36 N13 114.4(3) . . ?
N12 C36 C37 126.0(4) . . ?
N13 C36 C37 119.4(4) . . ?
C38 C37 C36 119.1(4) . . ?
C39 C38 C37 120.9(4) . . ?
C38 C39 C40 119.0(4) . . ?
N13 C40 N14 114.4(3) . . ?
N13 C40 C39 119.9(4) . . ?
N14 C40 C39 125.6(4) . . ?
N15 C41 N14 115.3(4) . . ?
N15 C41 C42 120.2(4) . . ?
N14 C41 C42 124.3(4) . . ?
C43 C42 C41 119.7(4) . . ?
C42 C43 C44 119.7(4) . . ?
C45 C44 C43 118.1(5) . . ?
N15 C45 C44 123.4(4) . . ?
N16 C46 C47 123.4(4) . . ?
C46 C47 C48 118.2(4) . . ?
C49 C48 C47 119.5(4) . . ?
C48 C49 C50 120.3(4) . . ?
N17 C50 N16 114.5(4) . . ?
N17 C50 C49 126.0(4) . . ?
N16 C50 C49 119.2(4) . . ?
N18 C51 N17 114.1(3) . . ?
N18 C51 C52 120.3(4) . . ?
N17 C51 C52 125.5(4) . . ?
C51 C52 C53 119.2(4) . . ?
C54 C53 C52 120.0(4) . . ?
C53 C54 C55 119.8(4) . . ?
N18 C55 N19 114.2(3) . . ?
N18 C55 C54 119.6(4) . . ?
N19 C55 C54 126.0(4) . . ?
N19 C56 N20 115.3(4) . . ?
N19 C56 C57 125.3(4) . . ?
N20 C56 C57 119.2(4) . . ?
C58 C57 C56 120.2(4) . . ?
C57 C58 C59 120.1(4) . . ?
C60 C59 C58 117.7(4) . . ?
N20 C60 C59 123.5(4) . . ?
Cl2 C61 Cl1 106.1(9) . . ?
Cl3 C62 Cl4 138.0(16) . . ?
Cl3' C62' Cl4' 122.7(17) . . ?

loop_
_geom_bond_atom_site_label_1
_geom_bond_atom_site_label_2
_geom_bond_distance
_geom_bond_site_symmetry_2
_geom_bond_publ_flag
Co1 N16 1.962(3) . ?
Co1 N11 1.965(4) . ?
Co1 N1 1.980(4) . ?
Co1 N6 1.982(4) . ?
Co1 N21 2.093(4) . ?
Co1 Co2 2.2583(7) . ?
Co2 N7 1.901(4) . ?
Co2 N2 1.903(4) . ?
Co2 N17 1.907(3) . ?
Co2 N12 1.912(3) . ?
Co2 Co3 2.2227(7) . ?
Co3 N18 1.931(3) . ?
Co3 N13 1.931(3) . ?
Co3 N8 1.933(3) . ?
Co3 N3 1.939(3) . ?
Co3 Co4 2.2213(7) . ?
Co4 N19 1.914(3) . ?
Co4 N14 1.917(3) . ?
Co4 N4 1.924(3) . ?
Co4 N9 1.931(3) . ?
Co4 Co5 2.2637(7) . ?
Co5 N5 1.958(3) . ?
Co5 N10 1.970(3) . ?
Co5 N15 1.976(3) . ?
Co5 N20 1.976(3) . ?
Co5 N24 2.089(4) . ?
N1 C1 1.351(5) . ?
N1 C5 1.371(6) . ?
N2 C5 1.356(5) . ?
N2 C6 1.376(5) . ?
N3 C6 1.361(5) . ?
N3 C10 1.368(5) . ?
N4 C11 1.367(5) . ?
N4 C10 1.377(5) . ?
N5 C15 1.354(5) . ?
N5 C11 1.371(5) . ?
N6 C16 1.358(6) . ?
N6 C20 1.363(5) . ?
N7 C20 1.364(5) . ?
N7 C21 1.373(5) . ?
N8 C21 1.365(5) . ?
N8 C25 1.370(5) . ?
N9 C26 1.373(5) . ?
N9 C25 1.378(5) . ?
N10 C26 1.355(5) . ?
N10 C30 1.363(5) . ?
N11 C31 1.360(6) . ?
N11 C35 1.369(5) . ?
N12 C35 1.366(5) . ?
N12 C36 1.372(5) . ?
N13 C40 1.361(5) . ?
N13 C36 1.374(5) . ?
N14 C41 1.367(5) . ?
N14 C40 1.372(5) . ?
N15 C45 1.355(6) . ?
N15 C41 1.364(5) . ?
N16 C46 1.353(5) . ?
N16 C50 1.367(5) . ?
N17 C50 1.365(5) . ?
N17 C51 1.381(5) . ?
N18 C55 1.365(5) . ?
N18 C51 1.366(5) . ?
N19 C56 1.360(5) . ?
N19 C55 1.376(5) . ?
N20 C60 1.352(5) . ?
N20 C56 1.364(5) . ?
N21 N22 1.175(5) . ?
N22 N23 1.152(6) . ?
N24 N25 1.160(5) . ?
N25 N26 1.171(6) . ?
C1 C2 1.371(7) . ?
C2 C3 1.395(7) . ?
C3 C4 1.377(6) . ?
C4 C5 1.411(6) . ?
C6 C7 1.404(6) . ?
C7 C8 1.384(6) . ?
C8 C9 1.375(6) . ?
C9 C10 1.399(6) . ?
C11 C12 1.414(6) . ?
C12 C13 1.371(6) . ?
C13 C14 1.395(6) . ?
C14 C15 1.364(6) . ?
C16 C17 1.363(7) . ?
C17 C18 1.383(7) . ?
C18 C19 1.379(7) . ?
C19 C20 1.404(6) . ?
C21 C22 1.394(6) . ?
C22 C23 1.395(6) . ?
C23 C24 1.385(6) . ?
C24 C25 1.398(6) . ?
C26 C27 1.412(6) . ?
C27 C28 1.372(6) . ?
C28 C29 1.378(7) . ?
C29 C30 1.363(6) . ?
C31 C32 1.371(7) . ?
C32 C33 1.381(7) . ?
C33 C34 1.368(7) . ?
C34 C35 1.403(6) . ?
C36 C37 1.396(6) . ?
C37 C38 1.388(6) . ?
C38 C39 1.386(6) . ?
C39 C40 1.396(6) . ?
C41 C42 1.405(6) . ?
C42 C43 1.381(7) . ?
C43 C44 1.393(7) . ?
C44 C45 1.370(7) . ?
C46 C47 1.360(6) . ?
C47 C48 1.397(7) . ?
C48 C49 1.368(6) . ?
C49 C50 1.409(6) . ?
C51 C52 1.386(6) . ?
C52 C53 1.395(6) . ?
C53 C54 1.380(6) . ?
C54 C55 1.394(6) . ?
C56 C57 1.419(6) . ?
C57 C58 1.367(6) . ?
C58 C59 1.390(7) . ?
C59 C60 1.376(6) . ?
C61 Cl2 1.679(13) . ?
C61 Cl1 1.782(13) . ?
C62 Cl3 1.551(14) . ?
C62 Cl4 1.646(16) . ?
C62' Cl3' 1.610(16) . ?
C62' Cl4' 1.733(17) . ?
